data_7039875
loop_
_publ_author_name
'Spallek, Tatiana'
'He\&s, Oliver'
'Meermann-Zimmermann, Melanie'
'Meermann, Christian'
'Klimpel, Michael G.'
'Estler, Frank'
'Schneider, David'
'Scherer, Wolfgang'
'Tafipolsky, Maxim'
'T\"ornroos, Karl W'
'Maichle-M\"ossmer, C\"acilia'
'Sirsch, Peter'
'Anwander, Reiner'

_publ_section_title
;
 Synthesis and structural diversity of trivalent rare-earth metal
 diisopropylamide complexes.
;
_journal_issue 35
_journal_name_full 'Dalton transactions (Cambridge, England : 2003)'
_journal_page_first 13750
_journal_page_last 13765
_journal_paper_doi 10.1039/c6dt01568a
_journal_volume 45
_journal_year 2016
_chemical_formula_sum 'C32 H72 N4 Na O2 Sc'
_chemical_formula_weight 612.88
_chemical_name_systematic
;
 ?
;
_space_group_crystal_system orthorhombic
_space_group_IT_number 19
_space_group_name_Hall 'P 2ac 2ab'
_space_group_name_H-M_alt 'P 21 21 21'
_symmetry_space_group_name_Hall 'P 2ac 2ab'
_symmetry_space_group_name_H-M 'P 21 21 21'
_atom_sites_solution_hydrogens geom
_audit_creation_method SHELXL-2013
_audit_update_record
;
2016-03-31 deposited with the CCDC.
2016-05-26 downloaded from the CCDC.
;
_cell_angle_alpha 90
_cell_angle_beta 90
_cell_angle_gamma 90
_cell_formula_units_Z 4
_cell_length_a 12.8672(5)
_cell_length_b 14.8525(5)
_cell_length_c 19.3804(7)
_cell_measurement_reflns_used 6534
_cell_measurement_temperature 100(2)
_cell_measurement_theta_max 24.58
_cell_measurement_theta_min 2.504
_cell_volume 3703.8(2)
_computing_cell_refinement 'APEX II SAINT'
_computing_data_collection 'APEX II COSMO'
_computing_data_reduction 'APEX II SAINT'
_computing_structure_refinement 'SHELXL-2013 (Sheldrick, 2013)'
_computing_structure_solution SHELXS
_diffrn_ambient_temperature 100(2)
_diffrn_measured_fraction_theta_full 0.998
_diffrn_measured_fraction_theta_max 0.999
_diffrn_measurement_device_type 'APEX II DUO'
_diffrn_measurement_method 'omega/phi scans'
_diffrn_radiation_type MoK\a
_diffrn_radiation_wavelength 0.71073
_diffrn_reflns_av_R_equivalents 0.0574
_diffrn_reflns_av_unetI/netI 0.0569
_diffrn_reflns_Laue_measured_fraction_full 0.998
_diffrn_reflns_Laue_measured_fraction_max 0.999
_diffrn_reflns_limit_h_max 16
_diffrn_reflns_limit_h_min -16
_diffrn_reflns_limit_k_max 19
_diffrn_reflns_limit_k_min -19
_diffrn_reflns_limit_l_max 17
_diffrn_reflns_limit_l_min -24
_diffrn_reflns_number 36125
_diffrn_reflns_point_group_measured_fraction_full 0.999
_diffrn_reflns_point_group_measured_fraction_max 0.997
_diffrn_reflns_theta_full 25.242
_diffrn_reflns_theta_max 27.101
_diffrn_reflns_theta_min 1.900
_diffrn_source I-mus
_exptl_absorpt_coefficient_mu 0.241
_exptl_absorpt_correction_T_max 0.9780
_exptl_absorpt_correction_T_min 0.9300
_exptl_absorpt_correction_type numerical
_exptl_absorpt_process_details sadabs
_exptl_crystal_colour colourless
_exptl_crystal_density_diffrn 1.099
_exptl_crystal_description needle
_exptl_crystal_F_000 1360
_exptl_crystal_size_max 0.460
_exptl_crystal_size_mid 0.120
_exptl_crystal_size_min 0.120
_refine_diff_density_max 0.378
_refine_diff_density_min -0.429
_refine_diff_density_rms 0.048
_refine_ls_abs_structure_details
;
 Flack x determined using 2620 quotients [(I+)-(I-)]/[(I+)+(I-)]
 (Parsons and Flack (2004), Acta Cryst. A60, s61).
;
_refine_ls_abs_structure_Flack 0.039(13)
_refine_ls_extinction_method none
_refine_ls_goodness_of_fit_ref 1.019
_refine_ls_hydrogen_treatment constr
_refine_ls_matrix_type full
_refine_ls_number_parameters 380
_refine_ls_number_reflns 8160
_refine_ls_number_restraints 47
_refine_ls_restrained_S_all 1.025
_refine_ls_R_factor_all 0.0570
_refine_ls_R_factor_gt 0.0402
_refine_ls_shift/su_max 0.000
_refine_ls_shift/su_mean 0.000
_refine_ls_structure_factor_coef Fsqd
_refine_ls_weighting_details 'w=1/[\s^2^(Fo^2^)+(0.0324P)^2^+0.9831P] where P=(Fo^2^+2Fc^2^)/3'
_refine_ls_weighting_scheme calc
_refine_ls_wR_factor_gt 0.0800
_refine_ls_wR_factor_ref 0.0876
_reflns_Friedel_coverage 0.795
_reflns_Friedel_fraction_full 0.999
_reflns_Friedel_fraction_max 0.994
_reflns_number_gt 6761
_reflns_number_total 8160
_reflns_threshold_expression 'I > 2\s(I)'
_cod_data_source_file c6dt01568a2.cif
_cod_data_source_block mo_ey16_0m
_cod_depositor_comments 'Adding full bibliography for 7039866--7039885.cif.'
_cod_database_code 7039875
_shelx_space_group_comment
;
The symmetry employed for this shelxl refinement is uniquely defined
by the following loop, which should always be used as a source of
symmetry information in preference to the above space-group names.
They are only intended as comments.
;
_shelx_estimated_absorpt_t_min 0.897
_shelx_estimated_absorpt_t_max 0.972
_shelxl_version_number 2013-3

loop_
_space_group_symop_operation_xyz
'x, y, z'
'x+1/2, -y+1/2, -z'
'-x, y+1/2, -z+1/2'
'-x+1/2, -y, z+1/2'

loop_
_atom_site_label
_atom_site_type_symbol
_atom_site_fract_x
_atom_site_fract_y
_atom_site_fract_z
_atom_site_U_iso_or_equiv
_atom_site_adp_type
_atom_site_occupancy
_atom_site_site_symmetry_order
_atom_site_calc_flag
_atom_site_refinement_flags_posn
_atom_site_refinement_flags_adp
_atom_site_refinement_flags_occupancy
_atom_site_disorder_assembly
_atom_site_disorder_group
N1 N 0.79890(17) 0.38931(13) 0.58565(12) 0.0163(5) Uani 1 1 d . . . . .
N2 N 0.57510(17) 0.54201(14) 0.56127(13) 0.0178(5) Uani 1 1 d . . . . .
N3 N 0.79120(16) 0.58700(14) 0.65765(13) 0.0153(5) Uani 1 1 d . . . . .
N4 N 0.59915(17) 0.41075(14) 0.69937(13) 0.0178(5) Uani 1 1 d . . . . .
O1 O 1.08067(16) 0.52253(14) 0.54083(12) 0.0317(5) Uani 1 1 d . . . . .
O2 O 1.08414(15) 0.48084(14) 0.69449(12) 0.0287(5) Uani 1 1 d . . . . .
Na1 Na 0.94161(7) 0.49486(6) 0.61790(6) 0.0186(3) Uani 1 1 d . . . . .
Sc1 Sc 0.68505(4) 0.48199(3) 0.62599(3) 0.01361(12) Uani 1 1 d . . . . .
C1 C 0.7757(2) 0.38075(18) 0.51119(17) 0.0209(7) Uani 1 1 d . . . . .
H1 H 0.7196 0.4258 0.5020 0.025 Uiso 1 1 calc R U . . .
C2 C 0.7298(3) 0.2896(2) 0.48848(19) 0.0295(8) Uani 1 1 d . . . . .
H2A H 0.7837 0.2431 0.4912 0.044 Uiso 1 1 calc R U . . .
H2B H 0.7047 0.2943 0.4409 0.044 Uiso 1 1 calc R U . . .
H2C H 0.6720 0.2735 0.5189 0.044 Uiso 1 1 calc R U . . .
C3 C 0.8652(3) 0.4070(2) 0.46220(18) 0.0296(8) Uani 1 1 d . . . . .
H3A H 0.8929 0.4659 0.4756 0.044 Uiso 1 1 calc R U . . .
H3B H 0.8391 0.4100 0.4148 0.044 Uiso 1 1 calc R U . . .
H3C H 0.9204 0.3617 0.4651 0.044 Uiso 1 1 calc R U . . .
C4 C 0.8422(2) 0.30872(17) 0.61892(18) 0.0222(7) Uani 1 1 d . . . . .
H4 H 0.7914 0.2584 0.6127 0.027 Uiso 1 1 calc R U . . .
C5 C 0.8535(2) 0.32620(19) 0.69605(17) 0.0251(7) Uani 1 1 d . . . . .
H5A H 0.9092 0.3701 0.7038 0.038 Uiso 1 1 calc R U . . .
H5B H 0.8705 0.2697 0.7197 0.038 Uiso 1 1 calc R U . . .
H5C H 0.7880 0.3500 0.7143 0.038 Uiso 1 1 calc R U . . .
C6 C 0.9481(2) 0.2770(2) 0.59091(19) 0.0325(8) Uani 1 1 d . . . . .
H6A H 0.9402 0.2575 0.5429 0.049 Uiso 1 1 calc R U . . .
H6B H 0.9735 0.2267 0.6189 0.049 Uiso 1 1 calc R U . . .
H6C H 0.9980 0.3268 0.5931 0.049 Uiso 1 1 calc R U . . .
C7 C 0.5304(2) 0.54102(19) 0.49106(17) 0.0243(7) Uani 1 1 d . . . . .
H7 H 0.4661 0.5788 0.4924 0.029 Uiso 1 1 calc R U . . .
C8 C 0.4971(3) 0.4465(2) 0.47027(19) 0.0322(8) Uani 1 1 d . . . . .
H8A H 0.5580 0.4069 0.4692 0.048 Uiso 1 1 calc R U . . .
H8B H 0.4650 0.4482 0.4244 0.048 Uiso 1 1 calc R U . . .
H8C H 0.4467 0.4234 0.5038 0.048 Uiso 1 1 calc R U . . .
C9 C 0.6009(3) 0.5810(2) 0.43608(17) 0.0302(8) Uani 1 1 d . . . . .
H9A H 0.6155 0.6441 0.4472 0.045 Uiso 1 1 calc R U . . .
H9B H 0.5665 0.5775 0.3911 0.045 Uiso 1 1 calc R U . . .
H9C H 0.6663 0.5472 0.4345 0.045 Uiso 1 1 calc R U . . .
C10 C 0.5276(2) 0.61019(18) 0.60632(17) 0.0205(7) Uani 1 1 d . . . . .
H10 H 0.5647 0.6060 0.6516 0.025 Uiso 1 1 calc R U . . .
C11 C 0.5415(2) 0.70781(18) 0.58116(18) 0.0269(8) Uani 1 1 d . . . . .
H11A H 0.6148 0.7185 0.5701 0.040 Uiso 1 1 calc R U . . .
H11B H 0.5195 0.7495 0.6175 0.040 Uiso 1 1 calc R U . . .
H11C H 0.4991 0.7176 0.5398 0.040 Uiso 1 1 calc R U . . .
C12 C 0.4119(2) 0.59486(19) 0.62195(19) 0.0269(7) Uani 1 1 d . . . . .
H12A H 0.3718 0.5994 0.5791 0.040 Uiso 1 1 calc R U . . .
H12B H 0.3877 0.6405 0.6547 0.040 Uiso 1 1 calc R U . . .
H12C H 0.4025 0.5348 0.6420 0.040 Uiso 1 1 calc R U . . .
C13 C 0.7746(2) 0.59518(18) 0.73313(16) 0.0190(6) Uani 1 1 d . . . . .
H13 H 0.7265 0.5448 0.7455 0.023 Uiso 1 1 calc R U . . .
C14 C 0.7187(2) 0.68101(18) 0.75623(17) 0.0232(7) Uani 1 1 d . . . . .
H14A H 0.7654 0.7327 0.7508 0.035 Uiso 1 1 calc R U . . .
H14B H 0.6985 0.6753 0.8048 0.035 Uiso 1 1 calc R U . . .
H14C H 0.6565 0.6900 0.7279 0.035 Uiso 1 1 calc R U . . .
C15 C 0.8716(2) 0.5809(2) 0.77817(17) 0.0277(7) Uani 1 1 d . . . . .
H15A H 0.9063 0.5250 0.7645 0.042 Uiso 1 1 calc R U . . .
H15B H 0.8509 0.5770 0.8267 0.042 Uiso 1 1 calc R U . . .
H15C H 0.9193 0.6317 0.7720 0.042 Uiso 1 1 calc R U . . .
C16 C 0.8185(2) 0.67069(15) 0.62166(16) 0.0182(6) Uani 1 1 d . . . . .
H16 H 0.7626 0.7157 0.6314 0.022 Uiso 1 1 calc R U . . .
C17 C 0.9231(2) 0.71359(18) 0.64217(17) 0.0246(7) Uani 1 1 d . . . . .
H17A H 0.9217 0.7294 0.6913 0.037 Uiso 1 1 calc R U . . .
H17B H 0.9347 0.7680 0.6146 0.037 Uiso 1 1 calc R U . . .
H17C H 0.9795 0.6706 0.6336 0.037 Uiso 1 1 calc R U . . .
C18 C 0.8193(2) 0.65341(17) 0.54426(16) 0.0223(6) Uani 1 1 d . . . . .
H18A H 0.8774 0.6136 0.5326 0.034 Uiso 1 1 calc R U . . .
H18B H 0.8271 0.7107 0.5197 0.034 Uiso 1 1 calc R U . . .
H18C H 0.7538 0.6248 0.5306 0.034 Uiso 1 1 calc R U . . .
C19 C 0.5571(2) 0.33471(18) 0.65925(17) 0.0217(7) Uani 1 1 d . . . . .
H19 H 0.5903 0.3387 0.6127 0.026 Uiso 1 1 calc R U . . .
C20 C 0.5848(2) 0.24090(18) 0.68741(19) 0.0316(8) Uani 1 1 d . . . . .
H20A H 0.6598 0.2375 0.6957 0.047 Uiso 1 1 calc R U . . .
H20B H 0.5648 0.1949 0.6537 0.047 Uiso 1 1 calc R U . . .
H20C H 0.5475 0.2305 0.7308 0.047 Uiso 1 1 calc R U . . .
C21 C 0.4391(2) 0.3399(2) 0.64649(18) 0.0292(8) Uani 1 1 d . . . . .
H21A H 0.4213 0.3997 0.6286 0.044 Uiso 1 1 calc R U . . .
H21B H 0.4021 0.3295 0.6899 0.044 Uiso 1 1 calc R U . . .
H21C H 0.4189 0.2939 0.6128 0.044 Uiso 1 1 calc R U . . .
C22 C 0.5619(2) 0.41172(18) 0.77067(16) 0.0220(7) Uani 1 1 d . . . . .
H22 H 0.5064 0.3648 0.7743 0.026 Uiso 1 1 calc R U . . .
C23 C 0.5123(2) 0.50192(19) 0.78994(17) 0.0279(7) Uani 1 1 d . . . . .
H23A H 0.5642 0.5499 0.7860 0.042 Uiso 1 1 calc R U . . .
H23B H 0.4866 0.4992 0.8375 0.042 Uiso 1 1 calc R U . . .
H23C H 0.4542 0.5144 0.7587 0.042 Uiso 1 1 calc R U . . .
C24 C 0.6465(2) 0.3873(2) 0.82362(17) 0.0277(7) Uani 1 1 d . . . . .
H24A H 0.6718 0.3262 0.8146 0.042 Uiso 1 1 calc R U . . .
H24B H 0.6173 0.3902 0.8703 0.042 Uiso 1 1 calc R U . . .
H24C H 0.7043 0.4300 0.8197 0.042 Uiso 1 1 calc R U . . .
C01 C 1.1599(5) 0.4566(3) 0.5279(4) 0.0340(15) Uani 0.877(17) 1 d . . P A 1
H10A H 1.1309 0.3950 0.5307 0.041 Uiso 0.877(17) 1 calc R U P A 1
H10B H 1.2171 0.4623 0.5618 0.041 Uiso 0.877(17) 1 calc R U P A 1
C01A C 1.127(3) 0.439(2) 0.503(3) 0.0340(15) Uani 0.123(17) 1 d . . P A 2
H01A H 1.1615 0.3978 0.5353 0.041 Uiso 0.123(17) 1 calc R U P A 2
H01B H 1.0718 0.4057 0.4776 0.041 Uiso 0.123(17) 1 calc R U P A 2
C02 C 1.1978(3) 0.4761(3) 0.4569(2) 0.0482(10) Uani 1 1 d . . . . .
H02A H 1.1536 0.4466 0.4217 0.058 Uiso 0.877(17) 1 calc R U P A 1
H02B H 1.2706 0.4559 0.4508 0.058 Uiso 0.877(17) 1 calc R U P A 1
H02C H 1.1864 0.4501 0.4105 0.058 Uiso 0.123(17) 1 calc R U P A 2
H02D H 1.2690 0.4597 0.4718 0.058 Uiso 0.123(17) 1 calc R U P A 2
C03 C 1.1896(3) 0.5773(2) 0.4525(2) 0.0444(9) Uani 1 1 d . . . . .
H10E H 1.2571 0.6062 0.4631 0.053 Uiso 1 1 calc R U . . .
H10F H 1.1668 0.5964 0.4059 0.053 Uiso 1 1 calc R U . . .
C04 C 1.1103(3) 0.6009(3) 0.5052(3) 0.0589(13) Uani 1 1 d . . . . .
H10G H 1.1394 0.6454 0.5380 0.071 Uiso 1 1 calc R U . . .
H10H H 1.0489 0.6282 0.4826 0.071 Uiso 1 1 calc R U . . .
C05 C 1.1471(3) 0.5576(2) 0.71076(19) 0.0348(8) Uani 1 1 d . U . . .
H10I H 1.1038 0.6126 0.7137 0.042 Uiso 1 1 calc R U . . .
H10J H 1.2010 0.5668 0.6750 0.042 Uiso 1 1 calc R U . . .
C06 C 1.1962(3) 0.5374(2) 0.77939(19) 0.0376(8) Uani 1 1 d . U . . .
H10K H 1.1533 0.5609 0.8177 0.045 Uiso 1 1 calc R U . . .
H10L H 1.2667 0.5639 0.7825 0.045 Uiso 1 1 calc R U . . .
C07 C 1.2010(3) 0.4352(2) 0.7811(2) 0.0472(10) Uani 1 1 d . U . . .
H10M H 1.2738 0.4140 0.7777 0.057 Uiso 1 1 calc R U . . .
H10N H 1.1703 0.4117 0.8243 0.057 Uiso 1 1 calc R U . . .
C08 C 1.1397(3) 0.4052(3) 0.7202(2) 0.0560(12) Uani 1 1 d . U . . .
H10O H 1.1866 0.3812 0.6842 0.067 Uiso 1 1 calc R U . . .
H10P H 1.0906 0.3570 0.7338 0.067 Uiso 1 1 calc R U . . .

loop_
_atom_site_aniso_label
_atom_site_aniso_U_11
_atom_site_aniso_U_22
_atom_site_aniso_U_33
_atom_site_aniso_U_23
_atom_site_aniso_U_13
_atom_site_aniso_U_12
N1 0.0208(12) 0.0146(10) 0.0136(15) -0.0009(9) 0.0009(10) 0.0013(9)
N2 0.0184(11) 0.0200(11) 0.0151(15) -0.0028(10) -0.0019(10) 0.0022(9)
N3 0.0192(12) 0.0138(10) 0.0129(15) 0.0000(9) 0.0015(9) -0.0006(8)
N4 0.0208(12) 0.0167(11) 0.0159(15) -0.0001(10) 0.0034(10) -0.0031(9)
O1 0.0287(11) 0.0295(11) 0.0368(16) 0.0073(11) 0.0152(10) 0.0049(10)
O2 0.0214(10) 0.0304(10) 0.0342(14) 0.0042(11) -0.0089(9) 0.0012(9)
Na1 0.0153(5) 0.0180(5) 0.0226(7) 0.0002(5) 0.0016(5) 0.0011(4)
Sc1 0.0132(2) 0.01309(19) 0.0146(3) -0.0008(2) 0.0014(2) -0.0009(2)
C1 0.0240(14) 0.0203(13) 0.019(2) -0.0028(13) -0.0012(13) -0.0001(11)
C2 0.0321(16) 0.0276(15) 0.029(2) -0.0116(14) 0.0042(15) -0.0048(13)
C3 0.0392(18) 0.0281(16) 0.021(2) -0.0039(14) 0.0053(16) -0.0011(13)
C4 0.0240(14) 0.0156(12) 0.027(2) 0.0005(13) 0.0036(13) 0.0005(10)
C5 0.0267(15) 0.0238(14) 0.025(2) 0.0063(13) -0.0003(14) 0.0022(12)
C6 0.0338(18) 0.0235(14) 0.040(2) -0.0003(15) 0.0038(16) 0.0124(13)
C7 0.0219(15) 0.0313(16) 0.020(2) -0.0004(14) -0.0056(13) 0.0059(12)
C8 0.0290(16) 0.0395(18) 0.028(2) -0.0047(16) -0.0099(15) -0.0026(14)
C9 0.0367(18) 0.0336(16) 0.020(2) 0.0011(14) -0.0059(15) 0.0036(14)
C10 0.0180(13) 0.0217(13) 0.022(2) -0.0012(12) -0.0011(12) 0.0041(11)
C11 0.0248(15) 0.0222(14) 0.034(2) 0.0008(14) -0.0024(14) 0.0043(12)
C12 0.0207(14) 0.0296(15) 0.030(2) -0.0046(15) 0.0031(14) 0.0036(11)
C13 0.0202(13) 0.0202(14) 0.0166(19) -0.0014(12) 0.0021(12) -0.0015(11)
C14 0.0249(15) 0.0227(14) 0.022(2) -0.0056(13) 0.0026(13) -0.0010(11)
C15 0.0316(17) 0.0325(16) 0.019(2) -0.0009(14) -0.0034(14) 0.0032(13)
C16 0.0174(11) 0.0154(11) 0.0217(18) 0.0016(12) 0.0021(15) 0.0007(11)
C17 0.0241(14) 0.0218(13) 0.028(2) -0.0003(13) 0.0033(14) -0.0048(11)
C18 0.0231(14) 0.0228(13) 0.0212(19) 0.0040(12) 0.0038(15) -0.0016(13)
C19 0.0226(14) 0.0190(13) 0.023(2) -0.0014(12) 0.0044(13) -0.0055(11)
C20 0.0308(16) 0.0179(13) 0.046(3) 0.0002(14) 0.0047(16) -0.0056(12)
C21 0.0294(16) 0.0273(15) 0.031(2) -0.0001(14) -0.0017(14) -0.0111(13)
C22 0.0246(15) 0.0222(14) 0.019(2) 0.0002(12) 0.0069(13) -0.0067(11)
C23 0.0271(15) 0.0309(16) 0.026(2) -0.0044(14) 0.0088(13) -0.0026(12)
C24 0.0350(16) 0.0286(15) 0.019(2) 0.0031(14) 0.0044(14) -0.0052(13)
C01 0.029(3) 0.031(2) 0.042(4) 0.002(2) 0.011(2) 0.0054(18)
C01A 0.029(3) 0.031(2) 0.042(4) 0.002(2) 0.011(2) 0.0054(18)
C02 0.042(2) 0.069(2) 0.034(2) -0.001(2) 0.0130(18) 0.022(2)
C03 0.0371(19) 0.061(2) 0.035(2) 0.0121(18) 0.007(2) -0.004(2)
C04 0.068(3) 0.038(2) 0.071(3) 0.021(2) 0.044(3) 0.0063(19)
C05 0.0263(15) 0.0379(17) 0.040(2) 0.0062(16) -0.0047(15) -0.0068(13)
C06 0.0341(17) 0.0442(17) 0.034(2) -0.0047(15) -0.0067(16) 0.0031(15)
C07 0.049(2) 0.0437(18) 0.049(3) 0.0069(17) -0.0234(19) -0.0014(17)
C08 0.057(2) 0.042(2) 0.069(3) 0.0067(19) -0.037(2) 0.0063(17)

loop_
_atom_type_symbol
_atom_type_description
_atom_type_scat_dispersion_real
_atom_type_scat_dispersion_imag
_atom_type_scat_source
N N 0.0061 0.0033 'International Tables Vol C Tables 4.2.6.8 and 6.1.1.4'
O O 0.0106 0.0060 'International Tables Vol C Tables 4.2.6.8 and 6.1.1.4'
Na Na 0.0362 0.0249 'International Tables Vol C Tables 4.2.6.8 and 6.1.1.4'
Sc Sc 0.2519 0.3716 'International Tables Vol C Tables 4.2.6.8 and 6.1.1.4'
C C 0.0033 0.0016 'International Tables Vol C Tables 4.2.6.8 and 6.1.1.4'
H H 0.0000 0.0000 'International Tables Vol C Tables 4.2.6.8 and 6.1.1.4'

loop_
_geom_angle_atom_site_label_1
_geom_angle_atom_site_label_2
_geom_angle_atom_site_label_3
_geom_angle
C4 N1 C1 115.8(2)
C4 N1 Sc1 128.21(19)
C1 N1 Sc1 105.76(16)
C4 N1 Na1 97.04(15)
C1 N1 Na1 116.56(16)
Sc1 N1 Na1 90.46(8)
C10 N2 C7 113.1(2)
C10 N2 Sc1 102.63(18)
C7 N2 Sc1 144.29(18)
C16 N3 C13 115.7(2)
C16 N3 Sc1 128.85(19)
C13 N3 Sc1 104.36(16)
C16 N3 Na1 97.60(15)
C13 N3 Na1 117.49(16)
Sc1 N3 Na1 90.39(8)
C22 N4 C19 112.7(2)
C22 N4 Sc1 144.24(17)
C19 N4 Sc1 102.91(18)
C04 O1 C01 106.7(3)
C04 O1 C01A 108.7(14)
C04 O1 Na1 131.2(2)
C01 O1 Na1 121.9(2)
C01A O1 Na1 116.7(14)
C08 O2 C05 105.5(2)
C08 O2 Na1 132.7(2)
C05 O2 Na1 120.35(17)
O1 Na1 O2 79.94(8)
O1 Na1 N3 133.37(8)
O2 Na1 N3 117.12(9)
O1 Na1 N1 120.51(9)
O2 Na1 N1 132.21(8)
N3 Na1 N1 81.42(8)
O1 Na1 C4 118.63(9)
O2 Na1 C4 103.95(8)
N3 Na1 C4 99.81(7)
N1 Na1 C4 28.61(7)
O1 Na1 C16 104.99(8)
O2 Na1 C16 117.49(8)
N3 Na1 C16 28.44(7)
N1 Na1 C16 99.30(8)
C4 Na1 C16 123.92(7)
O1 Na1 Sc1 142.55(7)
O2 Na1 Sc1 137.50(7)
N3 Na1 Sc1 40.77(5)
N1 Na1 Sc1 40.66(5)
C4 Na1 Sc1 61.88(5)
C16 Na1 Sc1 62.04(5)
N4 Sc1 N2 105.45(9)
N4 Sc1 N1 106.43(9)
N2 Sc1 N1 120.95(9)
N4 Sc1 N3 120.43(9)
N2 Sc1 N3 106.87(9)
N1 Sc1 N3 97.71(8)
N4 Sc1 C10 93.11(9)
N2 Sc1 C10 30.74(9)
N1 Sc1 C10 150.93(10)
N3 Sc1 C10 90.30(8)
N4 Sc1 C19 30.72(9)
N2 Sc1 C19 94.18(9)
N1 Sc1 C19 89.11(8)
N3 Sc1 C19 149.97(10)
C10 Sc1 C19 97.82(8)
N4 Sc1 Na1 126.10(7)
N2 Sc1 Na1 128.45(7)
N1 Sc1 Na1 48.88(6)
N3 Sc1 Na1 48.84(6)
C10 Sc1 Na1 132.40(6)
C19 Sc1 Na1 129.76(6)
N1 C1 C2 115.6(3)
N1 C1 C3 115.4(2)
C2 C1 C3 109.4(3)
N1 C4 C5 109.1(2)
N1 C4 C6 115.5(3)
C5 C4 C6 108.3(3)
N1 C4 Na1 54.35(12)
C5 C4 Na1 79.16(15)
C6 C4 Na1 84.48(16)
N2 C7 C9 114.2(2)
N2 C7 C8 111.3(2)
C9 C7 C8 110.1(3)
N2 C10 C12 114.7(2)
N2 C10 C11 114.3(2)
C12 C10 C11 108.3(2)
N2 C10 Sc1 46.62(12)
C12 C10 Sc1 124.90(19)
C11 C10 Sc1 126.71(18)
N3 C13 C14 115.1(2)
N3 C13 C15 115.6(2)
C14 C13 C15 109.3(2)
N3 C16 C18 109.1(2)
N3 C16 C17 115.9(2)
C18 C16 C17 108.6(2)
N3 C16 Na1 53.96(12)
C18 C16 Na1 80.15(15)
C17 C16 Na1 84.65(15)
N4 C19 C20 114.9(3)
N4 C19 C21 114.1(2)
C20 C19 C21 109.4(2)
N4 C19 Sc1 46.37(12)
C20 C19 Sc1 130.52(19)
C21 C19 Sc1 120.07(19)
N4 C22 C23 112.1(2)
N4 C22 C24 113.3(2)
C23 C22 C24 109.8(3)
O1 C01 C02 105.2(3)
C02 C01A O1 104(2)
C01A C02 C03 112.6(14)
C01 C02 C03 102.9(3)
C04 C03 C02 104.1(3)
O1 C04 C03 109.2(3)
O2 C05 C06 105.9(3)
C05 C06 C07 103.6(3)
C08 C07 C06 105.1(3)
O2 C08 C07 108.0(3)

loop_
_geom_bond_atom_site_label_1
_geom_bond_atom_site_label_2
_geom_bond_distance
N1 C4 1.470(3)
N1 C1 1.479(4)
N1 Sc1 2.157(2)
N1 Na1 2.494(2)
N2 C10 1.470(4)
N2 C7 1.477(4)
N2 Sc1 2.090(2)
N3 C16 1.468(3)
N3 C13 1.483(4)
N3 Sc1 2.162(2)
N3 Na1 2.492(2)
N4 C22 1.462(4)
N4 C19 1.474(3)
N4 Sc1 2.089(2)
O1 C04 1.406(4)
O1 C01 1.436(4)
O1 C01A 1.56(4)
O1 Na1 2.367(2)
O2 C08 1.422(4)
O2 C05 1.434(4)
O2 Na1 2.369(2)
Na1 C4 3.046(3)
Na1 C16 3.055(3)
Na1 Sc1 3.3104(10)
Sc1 C10 2.806(3)
Sc1 C19 2.813(3)
C1 C2 1.541(4)
C1 C3 1.542(4)
C4 C5 1.524(5)
C4 C6 1.540(4)
C7 C9 1.520(4)
C7 C8 1.523(4)
C10 C12 1.536(4)
C10 C11 1.540(4)
C13 C14 1.531(4)
C13 C15 1.538(4)
C16 C18 1.522(4)
C16 C17 1.541(4)
C19 C20 1.538(4)
C19 C21 1.539(4)
C22 C23 1.531(4)
C22 C24 1.539(4)
C01 C02 1.488(6)
C01A C02 1.39(4)
C02 C03 1.510(5)
C03 C04 1.486(5)
C05 C06 1.503(5)
C06 C07 1.520(5)
C07 C08 1.487(5)
